data_7020006
loop_
_publ_author_name
'Gao, Enjun'
'Lin, Lin'
'Liu, Lei'
'Zhu, Mingchang'
'Wang, Bo'
'Gao, Xianan'

_publ_section_title
;
 Two new palladium(ii) complexes: synthesis, characterization and their
 interaction with HeLa cells.
;
_journal_issue 36
_journal_name_full 'Dalton transactions (Cambridge, England : 2003)'
_journal_page_first 11187
_journal_page_last 11194
_journal_paper_doi 10.1039/c2dt30990d
_journal_volume 41
_journal_year 2012
_chemical_formula_sum 'C8 H14 N4 O6 Pd'
_chemical_formula_weight 368.63
_chemical_name_systematic
;
?
;
_space_group_IT_number 14
_symmetry_cell_setting monoclinic
_symmetry_space_group_name_Hall '-P 2yn'
_symmetry_space_group_name_H-M 'P 1 21/n 1'
_atom_sites_solution_hydrogens geom
_atom_sites_solution_primary direct
_atom_sites_solution_secondary difmap
_audit_creation_method SHELXL-97
_cell_angle_alpha 90.00
_cell_angle_beta 96.499(3)
_cell_angle_gamma 90.00
_cell_formula_units_Z 4
_cell_length_a 8.283(2)
_cell_length_b 13.376(3)
_cell_length_c 11.202(2)
_cell_measurement_temperature 293(2)
_cell_volume 1233.1(5)
_computing_structure_refinement 'SHELXL-97 (Sheldrick, 1997)'
_computing_structure_solution 'SHELXS-97 (Sheldrick, 1990)'
_diffrn_ambient_temperature 293(2)
_diffrn_measured_fraction_theta_full 0.982
_diffrn_measured_fraction_theta_max 0.982
_diffrn_radiation_monochromator graphite
_diffrn_radiation_source 'fine-focus sealed tube'
_diffrn_radiation_type MoK\a
_diffrn_radiation_wavelength 0.71073
_diffrn_reflns_av_R_equivalents 0.0148
_diffrn_reflns_av_sigmaI/netI 0.0160
_diffrn_reflns_limit_h_max 10
_diffrn_reflns_limit_h_min -10
_diffrn_reflns_limit_k_max 16
_diffrn_reflns_limit_k_min -14
_diffrn_reflns_limit_l_max 13
_diffrn_reflns_limit_l_min -8
_diffrn_reflns_number 6693
_diffrn_reflns_theta_full 26.04
_diffrn_reflns_theta_max 26.04
_diffrn_reflns_theta_min 2.38
_exptl_absorpt_coefficient_mu 1.536
_exptl_absorpt_correction_type none
_exptl_crystal_density_diffrn 1.986
_exptl_crystal_density_method 'not measured'
_exptl_crystal_F_000 736
_exptl_crystal_size_max 0.12
_exptl_crystal_size_mid 0.10
_exptl_crystal_size_min 0.08
_refine_diff_density_max 0.332
_refine_diff_density_min -0.630
_refine_diff_density_rms 0.153
_refine_ls_extinction_method none
_refine_ls_goodness_of_fit_ref 1.124
_refine_ls_hydrogen_treatment mixed
_refine_ls_matrix_type full
_refine_ls_number_parameters 184
_refine_ls_number_reflns 2399
_refine_ls_number_restraints 0
_refine_ls_restrained_S_all 1.124
_refine_ls_R_factor_all 0.0209
_refine_ls_R_factor_gt 0.0198
_refine_ls_shift/su_max 0.001
_refine_ls_shift/su_mean 0.000
_refine_ls_structure_factor_coef Fsqd
_refine_ls_weighting_details 'calc w=1/[\s^2^(Fo^2^)+(0.0294P)^2^+0.5349P] where P=(Fo^2^+2Fc^2^)/3'
_refine_ls_weighting_scheme calc
_refine_ls_wR_factor_gt 0.0522
_refine_ls_wR_factor_ref 0.0530
_reflns_number_gt 2291
_reflns_number_total 2399
_reflns_threshold_expression >2sigma(I)
_cod_data_source_file c2dt30990d.txt
_cod_data_source_block sa20
_cod_original_sg_symbol_H-M P2(1)/n
_cod_database_code 7020006

loop_
_symmetry_equiv_pos_as_xyz
'x, y, z'
'-x+1/2, y+1/2, -z+1/2'
'-x, -y, -z'
'x-1/2, -y-1/2, z-1/2'

loop_
_atom_site_label
_atom_site_type_symbol
_atom_site_fract_x
_atom_site_fract_y
_atom_site_fract_z
_atom_site_U_iso_or_equiv
_atom_site_adp_type
_atom_site_occupancy
_atom_site_symmetry_multiplicity
_atom_site_calc_flag
_atom_site_refinement_flags
Pd1 Pd 0.237467(18) 0.975591(11) 0.357288(13) 0.02235(7) Uani 1 1 d .
C1 C 0.2524(3) 1.01765(14) 0.6057(2) 0.0238(4) Uani 1 1 d .
C2 C 0.3337(3) 1.10512(16) 0.55039(19) 0.0289(4) Uani 1 1 d .
C3 C 0.2356(2) 1.00877(16) 0.72697(19) 0.0235(4) Uani 1 1 d .
C4 C 0.2873(2) 1.08671(16) 0.82222(18) 0.0268(4) Uani 1 1 d .
C5 C 0.1127(3) 0.85700(17) 0.6912(2) 0.0340(5) Uani 1 1 d .
H5 H 0.0643 0.8002 0.7192 0.041 Uiso 1 1 calc R
C6 C 0.1250(3) 0.86489(15) 0.56912(19) 0.0294(4) Uani 1 1 d .
H6 H 0.0835 0.8149 0.5167 0.035 Uiso 1 1 calc R
C7 C 0.2085(3) 0.84166(16) 0.15693(19) 0.0302(5) Uani 1 1 d .
H7A H 0.1448 0.7935 0.1069 0.036 Uiso 1 1 calc R
H7B H 0.3214 0.8209 0.1650 0.036 Uiso 1 1 calc R
C8 C 0.1907(3) 0.94429(17) 0.10209(19) 0.0305(5) Uani 1 1 d .
H8A H 0.2358 0.9458 0.0259 0.037 Uiso 1 1 calc R
H8B H 0.0769 0.9630 0.0884 0.037 Uiso 1 1 calc R
N1 N 0.1972(2) 0.94496(13) 0.52761(15) 0.0239(3) Uani 1 1 d .
N2 N 0.1665(2) 0.92648(14) 0.76953(16) 0.0316(4) Uani 1 1 d .
N3 N 0.1491(2) 0.84833(13) 0.27677(15) 0.0260(4) Uani 1 1 d .
H3A H 0.1832 0.7950 0.3217 0.031 Uiso 1 1 calc R
H3B H 0.0397 0.8492 0.2687 0.031 Uiso 1 1 calc R
N4 N 0.2809(2) 1.01405(13) 0.18921(17) 0.0275(4) Uani 1 1 d .
H4A H 0.2480 1.0773 0.1733 0.033 Uiso 1 1 calc R
H4B H 0.3881 1.0104 0.1829 0.033 Uiso 1 1 calc R
O1 O 0.3360(2) 1.10054(12) 0.43609(13) 0.0374(4) Uani 1 1 d .
O2 O 0.3916(2) 1.17293(13) 0.61485(15) 0.0472(5) Uani 1 1 d .
O3 O 0.18272(19) 1.15113(12) 0.83827(14) 0.0361(4) Uani 1 1 d .
O4 O 0.42299(19) 1.07524(14) 0.87995(15) 0.0408(4) Uani 1 1 d .
O5 O 0.6489(2) 0.29840(13) 0.57623(16) 0.0352(4) Uani 1 1 d .
O6 O 0.5273(3) 0.18405(16) 0.0901(2) 0.0509(5) Uani 1 1 d .
H5B H 0.571(4) 0.267(2) 0.576(3) 0.061 Uiso 1 1 d .
H6B H 0.506(4) 0.146(2) 0.025(3) 0.061 Uiso 1 1 d .
H5A H 0.662(4) 0.309(3) 0.514(3) 0.061 Uiso 1 1 d .
H6A H 0.612(4) 0.180(3) 0.105(3) 0.061 Uiso 1 1 d .

loop_
_atom_site_aniso_label
_atom_site_aniso_U_11
_atom_site_aniso_U_22
_atom_site_aniso_U_33
_atom_site_aniso_U_23
_atom_site_aniso_U_13
_atom_site_aniso_U_12
Pd1 0.03005(11) 0.02034(10) 0.01690(10) -0.00043(5) 0.00375(7) -0.00144(5)
C1 0.0263(11) 0.0224(11) 0.0230(10) -0.0025(8) 0.0039(8) -0.0021(7)
C2 0.0371(11) 0.0257(10) 0.0251(10) -0.0023(9) 0.0085(9) -0.0082(9)
C3 0.0234(10) 0.0264(10) 0.0208(11) 0.0006(8) 0.0038(8) 0.0007(8)
C4 0.0272(10) 0.0333(11) 0.0208(10) -0.0022(9) 0.0065(8) -0.0054(8)
C5 0.0454(13) 0.0276(11) 0.0297(11) 0.0037(9) 0.0073(10) -0.0089(9)
C6 0.0374(12) 0.0233(10) 0.0276(11) -0.0014(9) 0.0046(9) -0.0062(8)
C7 0.0367(11) 0.0288(11) 0.0255(11) -0.0069(9) 0.0050(9) 0.0008(9)
C8 0.0346(12) 0.0376(12) 0.0190(10) -0.0002(9) 0.0023(9) 0.0021(9)
N1 0.0296(9) 0.0218(8) 0.0201(8) -0.0007(7) 0.0028(7) -0.0022(7)
N2 0.0400(10) 0.0322(10) 0.0230(9) 0.0010(8) 0.0054(8) -0.0073(8)
N3 0.0306(9) 0.0243(8) 0.0227(9) -0.0006(7) 0.0008(7) -0.0005(7)
N4 0.0366(10) 0.0254(9) 0.0213(10) 0.0014(7) 0.0066(8) 0.0011(7)
O1 0.0615(11) 0.0290(8) 0.0232(8) -0.0027(6) 0.0106(7) -0.0160(7)
O2 0.0702(12) 0.0414(10) 0.0324(9) -0.0118(8) 0.0162(8) -0.0312(9)
O3 0.0320(8) 0.0411(9) 0.0352(9) -0.0127(7) 0.0035(7) 0.0036(7)
O4 0.0302(9) 0.0553(11) 0.0352(9) -0.0142(8) -0.0039(7) 0.0039(8)
O5 0.0381(9) 0.0370(9) 0.0299(8) 0.0028(7) 0.0016(7) -0.0092(7)
O6 0.0489(11) 0.0499(11) 0.0507(12) -0.0090(9) -0.0082(9) 0.0164(10)

loop_
_atom_type_symbol
_atom_type_description
_atom_type_scat_dispersion_real
_atom_type_scat_dispersion_imag
_atom_type_scat_source
C C 0.0033 0.0016 'International Tables Vol C Tables 4.2.6.8 and 6.1.1.4'
H H 0.0000 0.0000 'International Tables Vol C Tables 4.2.6.8 and 6.1.1.4'
N N 0.0061 0.0033 'International Tables Vol C Tables 4.2.6.8 and 6.1.1.4'
O O 0.0106 0.0060 'International Tables Vol C Tables 4.2.6.8 and 6.1.1.4'
Pd Pd -0.9988 1.0072 'International Tables Vol C Tables 4.2.6.8 and 6.1.1.4'

loop_
_geom_angle_atom_site_label_1
_geom_angle_atom_site_label_2
_geom_angle_atom_site_label_3
_geom_angle
N1 Pd1 O1 81.74(7)
N1 Pd1 N4 176.88(7)
O1 Pd1 N4 95.21(7)
N1 Pd1 N3 99.24(7)
O1 Pd1 N3 177.35(7)
N4 Pd1 N3 83.83(7)
N1 C1 C3 120.53(18)
N1 C1 C2 115.08(19)
C3 C1 C2 124.39(19)
O2 C2 O1 125.09(19)
O2 C2 C1 119.57(19)
O1 C2 C1 115.33(18)
N2 C3 C1 120.59(19)
N2 C3 C4 114.09(18)
C1 C3 C4 125.32(18)
O4 C4 O3 127.7(2)
O4 C4 C3 116.62(19)
O3 C4 C3 115.44(18)
N2 C5 C6 123.0(2)
N1 C6 C5 119.36(19)
N3 C7 C8 106.69(16)
N4 C8 C7 106.58(17)
C6 N1 C1 118.90(18)
C6 N1 Pd1 128.40(15)
C1 N1 Pd1 112.70(14)
C5 N2 C3 117.60(18)
C7 N3 Pd1 108.25(13)
C8 N4 Pd1 108.77(13)
C2 O1 Pd1 115.12(13)

loop_
_geom_bond_atom_site_label_1
_geom_bond_atom_site_label_2
_geom_bond_distance
Pd1 N1 2.0157(17)
Pd1 O1 2.0189(16)
Pd1 N4 2.0229(19)
Pd1 N3 2.0243(17)
C1 N1 1.352(3)
C1 C3 1.387(3)
C1 C2 1.516(3)
C2 O2 1.223(3)
C2 O1 1.284(3)
C3 N2 1.352(3)
C3 C4 1.518(3)
C4 O4 1.241(3)
C4 O3 1.249(3)
C5 N2 1.320(3)
C5 C6 1.387(3)
C6 N1 1.335(3)
C7 N3 1.484(3)
C7 C8 1.504(3)
C8 N4 1.489(3)
